data_4022388
loop_
_publ_author_name
'Henry J. Shine'
'Bingjun Zhao'
'Ding-Quan Qian'
'John N. Marx'
'Ilse Y. Guzm\'an-Jim\'enez'
'John H. Thurston'
'T. Ould-Ely'
'Kenton H. Whitmire'

_publ_contact_author
;
Henry J. Shine
Department of Chemistry and Biochemistry
Texas Tech University
Lubbock, Texas 79409
;
_publ_contact_author_email henry.shine@ttu.edu
_publ_contact_author_fax '806 742 1289'
_publ_contact_author_phone '806 742 3067'
_publ_section_title
;
 Adducts of Phenoxathiin and Thianthrene Cation Radicals
 with Alkenes and Cycloalkenes
;
_journal_name_full 'Journal of Organic Chemistry'
_journal_page_first 8910
_journal_page_last 8917
_journal_paper_doi 10.1021/jo030173h
_journal_volume 68
_journal_year 2003
_chemical_formula_sum 'C19 H19 Cl O5 S'
_chemical_formula_weight 394.85
_chemical_name_systematic
;
  ?
;
_space_group_IT_number 2
_symmetry_cell_setting triclinic
_symmetry_space_group_name_Hall '-P 1'
_symmetry_space_group_name_H-M 'P -1'
_atom_sites_solution_hydrogens geom
_atom_sites_solution_primary direct
_atom_sites_solution_secondary difmap
_audit_creation_method SHELXL-97
_cell_angle_alpha 66.52(3)
_cell_angle_beta 83.04(3)
_cell_angle_gamma 77.92(3)
_cell_formula_units_Z 2
_cell_length_a 7.4800(15)
_cell_length_b 10.651(2)
_cell_length_c 12.722(3)
_cell_measurement_reflns_used 25
_cell_measurement_temperature 318(2)
_cell_measurement_theta_max 11.8
_cell_measurement_theta_min 7.6
_cell_volume 908.2(3)
_computing_cell_refinement 'TEXSAN V5.0 (Mol.Str.Corp.1990)'
_computing_data_collection 'TEXSAN V5.0 (Mol.Str.Corp.1990)'
_computing_data_reduction 'TEXSAN V5.0 (Mol.Str.Corp.1990)'
_computing_molecular_graphics 'SHELXTL 6.10 (Bruker AXS, 2001)'
_computing_publication_material 'SHELXTL 6.10 (Bruker AXS, 2001)'
_computing_structure_refinement 'SHELXL-97 (Sheldrick, 1997)'
_computing_structure_solution 'SHELXS-97 (Sheldrick, 1990)'
_diffrn_ambient_temperature 318(2)
_diffrn_measured_fraction_theta_full 0.596
_diffrn_measured_fraction_theta_max 0.596
_diffrn_measurement_device_type 'Rigaku AFC 5S'
_diffrn_measurement_method '2 theta-omega'
_diffrn_radiation_monochromator graphite
_diffrn_radiation_source 'fine-focus sealed tube'
_diffrn_radiation_type MoK\a
_diffrn_radiation_wavelength 0.71073
_diffrn_reflns_av_R_equivalents 0.0252
_diffrn_reflns_av_sigmaI/netI 0.0609
_diffrn_reflns_limit_h_max 9
_diffrn_reflns_limit_h_min -9
_diffrn_reflns_limit_k_max 0
_diffrn_reflns_limit_k_min -11
_diffrn_reflns_limit_l_max 15
_diffrn_reflns_limit_l_min -13
_diffrn_reflns_number 2650
_diffrn_reflns_theta_full 27.34
_diffrn_reflns_theta_max 27.34
_diffrn_reflns_theta_min 2.12
_diffrn_standards_decay_% 0
_diffrn_standards_interval_count 150
_diffrn_standards_number 3
_exptl_absorpt_coefficient_mu 0.353
_exptl_absorpt_correction_T_max 1.0
_exptl_absorpt_correction_T_min 0.9
_exptl_absorpt_correction_type psi-scan
_exptl_crystal_colour Colorless
_exptl_crystal_density_diffrn 1.444
_exptl_crystal_density_method 'not measured'
_exptl_crystal_description 'Thin plate'
_exptl_crystal_F_000 412
_exptl_crystal_size_max 0.5
_exptl_crystal_size_mid 0.25
_exptl_crystal_size_min 0.15
_refine_diff_density_max 0.468
_refine_diff_density_min -0.354
_refine_diff_density_rms 0.072
_refine_ls_extinction_method none
_refine_ls_goodness_of_fit_ref 1.036
_refine_ls_hydrogen_treatment 'Riding Model'
_refine_ls_matrix_type full
_refine_ls_number_parameters 235
_refine_ls_number_reflns 2441
_refine_ls_number_restraints 0
_refine_ls_restrained_S_all 1.036
_refine_ls_R_factor_all 0.0919
_refine_ls_R_factor_gt 0.0498
_refine_ls_shift/su_max 0.000
_refine_ls_shift/su_mean 0.000
_refine_ls_structure_factor_coef Fsqd
_refine_ls_weighting_details 'calc w=1/[\s^2^(Fo^2^)+(0.0717P)^2^+0.5524P] where P=(Fo^2^+2Fc^2^)/3'
_refine_ls_weighting_scheme calc
_refine_ls_wR_factor_gt 0.1268
_refine_ls_wR_factor_ref 0.1427
_reflns_number_gt 1725
_reflns_number_total 2441
_reflns_threshold_expression >2sigma(I)
_cod_data_source_file jo030173h_10.cif
_cod_data_source_block "'1-(5-phenoxathiiniumyl)cycloheptene(ClO4)_qp012'"
_cod_depositor_comments
;
The following automatic conversions were performed:
'_symmetry_cell_setting' value 'Triclinic' changed to 'triclinic'
according to '/home/saulius/struct/CIF-dictionaries/cif_core.dic'
dictionary named 'cif_core.dic' version 2.4.1 from
2010-06-29.

'_exptl_absorpt_correction_type' value 'Psi scan' changed to
'psi-scan' according to
'/home/saulius/struct/CIF-dictionaries/cif_core.dic' dictionary named
'cif_core.dic' version 2.4.1 from 2010-06-29.

Automatic conversion script
Id: cif_fix_enum 1527 2010-12-29 10:47:43Z saulius 
;
_cod_database_code 4022388

loop_
_symmetry_equiv_pos_as_xyz
'x, y, z'
'-x, -y, -z'

loop_
_atom_site_label
_atom_site_type_symbol
_atom_site_fract_x
_atom_site_fract_y
_atom_site_fract_z
_atom_site_U_iso_or_equiv
_atom_site_adp_type
_atom_site_occupancy
_atom_site_symmetry_multiplicity
_atom_site_calc_flag
_atom_site_refinement_flags
S1 S 0.30049(14) 0.97713(10) 0.83588(8) 0.0362(3) Uani 1 1 d .
O1 O 0.4326(4) 0.6638(3) 0.8733(3) 0.0578(9) Uani 1 1 d .
C1 C 0.2187(5) 0.8763(4) 0.7757(3) 0.0371(9) Uani 1 1 d .
C2 C 0.0689(6) 0.9405(5) 0.7054(4) 0.0488(11) Uani 1 1 d .
H2A H 0.0217 1.0344 0.6867 0.059 Uiso 1 1 calc R
C3 C -0.0078(7) 0.8634(5) 0.6645(4) 0.0604(13) Uani 1 1 d .
H3A H -0.1063 0.9053 0.6167 0.072 Uiso 1 1 calc R
C4 C 0.0619(7) 0.7225(5) 0.6944(4) 0.0628(14) Uani 1 1 d .
H4A H 0.0086 0.6703 0.6674 0.075 Uiso 1 1 calc R
C5 C 0.2087(6) 0.6598(5) 0.7635(4) 0.0534(12) Uani 1 1 d .
H5A H 0.2545 0.5655 0.7833 0.064 Uiso 1 1 calc R
C6 C 0.2883(6) 0.7372(4) 0.8037(4) 0.0424(10) Uani 1 1 d .
C7 C 0.5505(6) 0.7317(4) 0.8970(3) 0.0426(10) Uani 1 1 d .
C8 C 0.7138(6) 0.6490(5) 0.9432(4) 0.0530(12) Uani 1 1 d .
H8A H 0.7395 0.5556 0.9535 0.064 Uiso 1 1 calc R
C9 C 0.8376(6) 0.7065(5) 0.9737(4) 0.0545(12) Uani 1 1 d .
H9A H 0.9457 0.6507 1.0065 0.065 Uiso 1 1 calc R
C10 C 0.8035(6) 0.8455(5) 0.9561(4) 0.0515(11) Uani 1 1 d .
H10A H 0.8898 0.8834 0.9753 0.062 Uiso 1 1 calc R
C11 C 0.6424(6) 0.9280(4) 0.9104(3) 0.0444(11) Uani 1 1 d .
H11A H 0.6190 1.0218 0.8983 0.053 Uiso 1 1 calc R
C12 C 0.5140(5) 0.8699(4) 0.8822(3) 0.0357(9) Uani 1 1 d .
C13 C 0.3552(5) 1.1236(4) 0.7141(3) 0.0377(10) Uani 1 1 d .
C14 C 0.4986(7) 1.1001(5) 0.6269(4) 0.0578(13) Uani 1 1 d .
H14A H 0.6089 1.1280 0.6366 0.069 Uiso 1 1 calc R
H14B H 0.5274 1.0012 0.6433 0.069 Uiso 1 1 calc R
C15 C 0.4493(9) 1.1740(5) 0.5058(4) 0.0822(18) Uani 1 1 d .
H15A H 0.5475 1.1425 0.4600 0.099 Uiso 1 1 calc R
H15B H 0.3414 1.1423 0.4972 0.099 Uiso 1 1 calc R
C16 C 0.4122(8) 1.3265(5) 0.4534(4) 0.0743(16) Uani 1 1 d .
H16A H 0.3926 1.3549 0.3726 0.089 Uiso 1 1 calc R
H16B H 0.5200 1.3603 0.4589 0.089 Uiso 1 1 calc R
C17 C 0.2485(8) 1.3966(5) 0.5059(4) 0.0697(15) Uani 1 1 d .
H17A H 0.2240 1.4947 0.4573 0.084 Uiso 1 1 calc R
H17B H 0.1425 1.3577 0.5055 0.084 Uiso 1 1 calc R
C18 C 0.2703(8) 1.3825(4) 0.6277(4) 0.0635(14) Uani 1 1 d .
H18A H 0.3864 1.4077 0.6306 0.076 Uiso 1 1 calc R
H18B H 0.1742 1.4485 0.6457 0.076 Uiso 1 1 calc R
C19 C 0.2639(6) 1.2420(4) 0.7173(3) 0.0440(10) Uani 1 1 d .
H19A H 0.1881 1.2370 0.7819 0.053 Uiso 1 1 calc R
Cl1 Cl 1.23866(15) 0.69388(11) 1.18314(9) 0.0517(4) Uani 1 1 d .
O11 O 1.4309(5) 0.6521(5) 1.1807(4) 0.1067(15) Uani 1 1 d .
O12 O 1.1859(6) 0.7995(5) 1.0786(4) 0.1214(19) Uani 1 1 d .
O13 O 1.1916(7) 0.7437(5) 1.2738(4) 0.1064(14) Uani 1 1 d .
O14 O 1.1459(6) 0.5819(4) 1.2078(3) 0.0883(12) Uani 1 1 d .

loop_
_atom_site_aniso_label
_atom_site_aniso_U_11
_atom_site_aniso_U_22
_atom_site_aniso_U_33
_atom_site_aniso_U_23
_atom_site_aniso_U_13
_atom_site_aniso_U_12
S1 0.0420(6) 0.0317(6) 0.0329(6) -0.0110(4) -0.0020(4) -0.0051(4)
O1 0.068(2) 0.0335(16) 0.071(2) -0.0149(15) -0.0276(18) -0.0045(15)
C1 0.041(2) 0.037(2) 0.034(2) -0.0125(18) 0.0003(18) -0.0122(19)
C2 0.046(3) 0.049(3) 0.055(3) -0.024(2) -0.008(2) -0.005(2)
C3 0.054(3) 0.069(4) 0.065(3) -0.032(3) -0.017(2) -0.004(3)
C4 0.060(3) 0.072(4) 0.077(4) -0.046(3) -0.010(3) -0.016(3)
C5 0.057(3) 0.044(3) 0.066(3) -0.027(2) -0.007(2) -0.009(2)
C6 0.043(3) 0.039(2) 0.045(2) -0.015(2) -0.006(2) -0.009(2)
C7 0.050(3) 0.035(2) 0.041(2) -0.0126(19) -0.010(2) -0.004(2)
C8 0.061(3) 0.040(3) 0.049(3) -0.012(2) -0.012(2) 0.004(2)
C9 0.041(3) 0.063(3) 0.050(3) -0.016(2) -0.009(2) 0.005(2)
C10 0.048(3) 0.067(3) 0.042(3) -0.021(2) -0.003(2) -0.013(2)
C11 0.049(3) 0.046(2) 0.039(2) -0.015(2) 0.002(2) -0.014(2)
C12 0.040(2) 0.034(2) 0.030(2) -0.0095(17) -0.0022(17) -0.0064(18)
C13 0.041(2) 0.034(2) 0.034(2) -0.0093(18) -0.0038(18) -0.0040(19)
C14 0.061(3) 0.045(3) 0.051(3) -0.011(2) 0.007(2) 0.004(2)
C15 0.123(5) 0.058(3) 0.049(3) -0.018(3) 0.015(3) 0.003(3)
C16 0.102(4) 0.056(3) 0.045(3) -0.002(2) 0.004(3) -0.012(3)
C17 0.086(4) 0.050(3) 0.051(3) -0.002(2) -0.010(3) 0.001(3)
C18 0.085(4) 0.034(3) 0.066(3) -0.014(2) -0.009(3) -0.004(2)
C19 0.055(3) 0.038(2) 0.038(2) -0.0147(19) -0.0075(19) -0.004(2)
Cl1 0.0523(7) 0.0477(7) 0.0488(7) -0.0085(5) -0.0088(5) -0.0119(5)
O11 0.054(2) 0.142(4) 0.109(3) -0.035(3) -0.022(2) 0.001(2)
O12 0.095(3) 0.121(3) 0.091(3) 0.046(3) -0.049(3) -0.051(3)
O13 0.125(4) 0.108(3) 0.115(4) -0.072(3) 0.009(3) -0.029(3)
O14 0.119(3) 0.060(2) 0.093(3) -0.022(2) -0.006(2) -0.044(2)

loop_
_atom_type_symbol
_atom_type_description
_atom_type_scat_dispersion_real
_atom_type_scat_dispersion_imag
_atom_type_scat_source
C C 0.0033 0.0016 'International Tables Vol C Tables 4.2.6.8 and 6.1.1.4'
H H 0.0000 0.0000 'International Tables Vol C Tables 4.2.6.8 and 6.1.1.4'
O O 0.0106 0.0060 'International Tables Vol C Tables 4.2.6.8 and 6.1.1.4'
S S 0.1246 0.1234 'International Tables Vol C Tables 4.2.6.8 and 6.1.1.4'
Cl Cl 0.1484 0.1585 'International Tables Vol C Tables 4.2.6.8 and 6.1.1.4'

loop_
_geom_angle_atom_site_label_1
_geom_angle_atom_site_label_2
_geom_angle_atom_site_label_3
_geom_angle
C12 S1 C1 99.31(19)
C12 S1 C13 104.97(18)
C1 S1 C13 104.02(18)
C6 O1 C7 120.8(3)
C6 C1 C2 120.3(4)
C6 C1 S1 122.1(3)
C2 C1 S1 117.4(3)
C3 C2 C1 119.3(4)
C2 C3 C4 119.9(4)
C5 C4 C3 120.6(4)
C4 C5 C6 119.8(4)
O1 C6 C1 124.9(4)
O1 C6 C5 115.0(4)
C1 C6 C5 120.0(4)
O1 C7 C12 125.0(4)
O1 C7 C8 115.1(4)
C12 C7 C8 119.8(4)
C9 C8 C7 119.3(4)
C8 C9 C10 121.0(4)
C11 C10 C9 120.0(4)
C10 C11 C12 119.5(4)
C7 C12 C11 120.4(4)
C7 C12 S1 122.1(3)
C11 C12 S1 117.4(3)
C19 C13 C14 128.7(4)
C19 C13 S1 112.2(3)
C14 C13 S1 119.0(3)
C15 C14 C13 115.8(4)
C16 C15 C14 120.9(5)
C15 C16 C17 115.4(4)
C18 C17 C16 115.3(4)
C19 C18 C17 115.1(4)
C13 C19 C18 126.2(4)
O12 Cl1 O11 109.6(3)
O12 Cl1 O14 110.2(3)
O11 Cl1 O14 112.2(3)
O12 Cl1 O13 110.2(3)
O11 Cl1 O13 107.1(3)
O14 Cl1 O13 107.5(3)

loop_
_geom_bond_atom_site_label_1
_geom_bond_atom_site_label_2
_geom_bond_distance
S1 C12 1.769(4)
S1 C1 1.777(4)
S1 C13 1.786(4)
O1 C6 1.373(5)
O1 C7 1.377(5)
C1 C6 1.377(6)
C1 C2 1.399(6)
C2 C3 1.374(6)
C3 C4 1.391(7)
C4 C5 1.373(7)
C5 C6 1.381(6)
C7 C12 1.379(5)
C7 C8 1.387(6)
C8 C9 1.377(6)
C9 C10 1.378(7)
C10 C11 1.372(6)
C11 C12 1.394(5)
C13 C19 1.316(5)
C13 C14 1.505(6)
C14 C15 1.477(7)
C15 C16 1.468(7)
C16 C17 1.522(7)
C17 C18 1.522(7)
C18 C19 1.483(6)
Cl1 O12 1.393(4)
Cl1 O11 1.414(4)
Cl1 O14 1.414(4)
Cl1 O13 1.430(4)

loop_
_cod_related_entry_id
_cod_related_entry_database
_cod_related_entry_code
1 ChemSpider 9340442
